data_7159302
loop_
_publ_author_name
'Canko, Aleksander'
'Athanassopoulou, Georgia D.'
'Psycharis, Vassilis'
'Raptopoulou, Catherine P.'
'Herniman, Julie M.'
'Mouchtouris, Vasileios'
'Foscolos, Angeliki Sofia'
'Couladouros, Elias A.'
'Vidali, Veroniki P.'

_publ_section_title
;
 First total synthesis of type II abyssomicins: (&#xb1;)-abyssomicin 2 and
 (&#xb1;)-neoabyssomicin B.
;
_journal_issue 18
_journal_name_full 'Organic &amp; biomolecular chemistry'
_journal_page_first 3761
_journal_page_last 3765
_journal_paper_doi 10.1039/d3ob00476g
_journal_volume 21
_journal_year 2023
_chemical_formula_sum 'C20 H24 O5'
_chemical_formula_weight 344.39
_space_group_crystal_system orthorhombic
_space_group_IT_number 61
_space_group_name_Hall '-P 2ac 2ab'
_space_group_name_H-M_alt 'P b c a'
_atom_sites_solution_hydrogens difmap
_audit_creation_method SHELXL-2014/6
_audit_update_record
;
2023-03-20 deposited with the CCDC.	2023-04-18 downloaded from the CCDC.
;
_cell_angle_alpha 90
_cell_angle_beta 90
_cell_angle_gamma 90
_cell_formula_units_Z 8
_cell_length_a 12.1705(9)
_cell_length_b 16.4186(10)
_cell_length_c 17.4433(10)
_cell_measurement_reflns_used 11842
_cell_measurement_temperature 160(2)
_cell_measurement_theta_max 27.46
_cell_measurement_theta_min 3.13
_cell_volume 3485.6(4)
_computing_cell_refinement 'CrystalClear, Rigaku MSC, 2005'
_computing_data_collection 'CrystalClear, Rigaku MSC, 2005'
_computing_data_reduction 'CrystalClear, Rigaku MSC, 2005'
_computing_molecular_graphics 'Diamond ver.3.2'
_computing_publication_material 'publCIF J.Appl.Cryst. 2010, 43, 920'
_computing_structure_refinement 'SHELXL-2014/6 (Sheldrick, 2014)'
_computing_structure_solution 'SHELXL-2014/6 (Sheldrick, 2014)'
_diffrn_ambient_temperature 160(2)
_diffrn_measured_fraction_theta_full 0.997
_diffrn_measured_fraction_theta_max 0.998
_diffrn_measurement_device_type 'RIGAKU R-AXIS SPIDER IPDS'
_diffrn_measurement_method '\q scans'
_diffrn_radiation_type MoK\a
_diffrn_radiation_wavelength 0.71073
_diffrn_reflns_av_R_equivalents 0.0897
_diffrn_reflns_av_unetI/netI 0.0599
_diffrn_reflns_Laue_measured_fraction_full 0.997
_diffrn_reflns_Laue_measured_fraction_max 0.998
_diffrn_reflns_limit_h_max 15
_diffrn_reflns_limit_h_min -15
_diffrn_reflns_limit_k_max 20
_diffrn_reflns_limit_k_min -16
_diffrn_reflns_limit_l_max 19
_diffrn_reflns_limit_l_min -22
_diffrn_reflns_number 18828
_diffrn_reflns_point_group_measured_fraction_full 0.997
_diffrn_reflns_point_group_measured_fraction_max 0.998
_diffrn_reflns_theta_full 25.242
_diffrn_reflns_theta_max 27.000
_diffrn_reflns_theta_min 3.130
_exptl_absorpt_coefficient_mu 0.094
_exptl_absorpt_correction_T_max 1.0000
_exptl_absorpt_correction_T_min 0.6986
_exptl_absorpt_correction_type empirical
_exptl_absorpt_process_details 'CrystalClear, Rigaku MSC, 2005'
_exptl_crystal_colour colorless
_exptl_crystal_density_diffrn 1.313
_exptl_crystal_description parallelepiped
_exptl_crystal_F_000 1472
_exptl_crystal_size_max 0.38
_exptl_crystal_size_mid 0.22
_exptl_crystal_size_min 0.10
_refine_diff_density_max 0.239
_refine_diff_density_min -0.252
_refine_diff_density_rms 0.052
_refine_ls_extinction_method none
_refine_ls_goodness_of_fit_ref 0.912
_refine_ls_hydrogen_treatment refall
_refine_ls_matrix_type full
_refine_ls_number_parameters 322
_refine_ls_number_reflns 3801
_refine_ls_number_restraints 0
_refine_ls_restrained_S_all 0.912
_refine_ls_R_factor_all 0.0941
_refine_ls_R_factor_gt 0.0528
_refine_ls_shift/su_max 0.001
_refine_ls_shift/su_mean 0.000
_refine_ls_structure_factor_coef Fsqd
_refine_ls_weighting_details 'w=1/[\s^2^(Fo^2^)+(0.0898P)^2^+1.6671P] where P=(Fo^2^+2Fc^2^)/3'
_refine_ls_weighting_scheme calc
_refine_ls_wR_factor_gt 0.1308
_refine_ls_wR_factor_ref 0.1577
_reflns_Friedel_coverage 0.000
_reflns_number_gt 2466
_reflns_number_total 3801
_reflns_threshold_expression 'I > 2\s(I)'
_cod_data_source_file d3ob00476g2.cif
_cod_data_source_block shelx
_cod_depositor_comments 'Adding full bibliography for 7159302.cif.'
_cod_database_code 7159302
_shelx_space_group_comment
;
The symmetry employed for this shelxl refinement is uniquely defined
by the following loop, which should always be used as a source of
symmetry information in preference to the above space-group names.
They are only intended as comments.
;
_shelxl_version_number 2014/6

loop_
_space_group_symop_operation_xyz
'x, y, z'
'-x+1/2, -y, z+1/2'
'x+1/2, -y+1/2, -z'
'-x, y+1/2, -z+1/2'
'-x, -y, -z'
'x-1/2, y, -z-1/2'
'-x-1/2, y-1/2, z'
'x, -y-1/2, z-1/2'

loop_
_atom_site_label
_atom_site_type_symbol
_atom_site_fract_x
_atom_site_fract_y
_atom_site_fract_z
_atom_site_U_iso_or_equiv
_atom_site_adp_type
_atom_site_occupancy
_atom_site_site_symmetry_order
_atom_site_calc_flag
_atom_site_refinement_flags_posn
_atom_site_refinement_flags_adp
_atom_site_refinement_flags_occupancy
_atom_site_disorder_assembly
_atom_site_disorder_group
O1 O 0.70700(13) 0.06997(10) 0.57127(9) 0.0265(4) Uani 1 1 d . . . . .
O2 O 0.65690(13) 0.19270(10) 0.40740(9) 0.0262(4) Uani 1 1 d . . . . .
O3 O 0.60401(15) 0.10916(11) 0.31230(10) 0.0369(5) Uani 1 1 d . . . . .
O4 O 0.58677(16) -0.07775(12) 0.40985(13) 0.0498(6) Uani 1 1 d . . . . .
O5 O 1.05961(13) 0.03115(11) 0.42725(10) 0.0298(4) Uani 1 1 d . . . . .
C1 C 0.81632(18) 0.21456(14) 0.48880(13) 0.0222(5) Uani 1 1 d . . . . .
C2 C 0.84895(19) 0.24747(14) 0.56624(13) 0.0233(5) Uani 1 1 d . . . . .
C3 C 0.78164(18) 0.26702(14) 0.62333(13) 0.0238(5) Uani 1 1 d . . . . .
C4 C 0.65806(19) 0.26293(15) 0.61595(14) 0.0254(5) Uani 1 1 d . . . . .
C5 C 0.62060(19) 0.24242(15) 0.53367(13) 0.0246(5) Uani 1 1 d . . . . .
C6 C 0.69386(18) 0.18610(14) 0.48671(12) 0.0222(5) Uani 1 1 d . . . . .
C7 C 0.68357(17) 0.09532(14) 0.50094(13) 0.0222(5) Uani 1 1 d . . . . .
C8 C 0.65683(18) 0.05515(15) 0.43613(13) 0.0246(5) Uani 1 1 d . . . . .
C9 C 0.63527(19) 0.11709(15) 0.37777(14) 0.0271(5) Uani 1 1 d . . . . .
C10 C 0.6654(2) -0.03348(15) 0.41388(14) 0.0278(5) Uani 1 1 d . . . . .
C11 C 0.7817(2) -0.06122(16) 0.39490(15) 0.0295(6) Uani 1 1 d . . . . .
C12 C 0.8250(2) -0.02212(16) 0.31999(14) 0.0283(5) Uani 1 1 d . . . . .
C13 C 0.9506(2) -0.00783(15) 0.31863(14) 0.0271(5) Uani 1 1 d . . . . .
C14 C 0.98424(18) 0.04806(14) 0.38373(13) 0.0236(5) Uani 1 1 d . . . . .
C15 C 0.91886(18) 0.12399(14) 0.39535(14) 0.0233(5) Uani 1 1 d . . . . .
C16 C 0.89231(18) 0.14576(14) 0.46580(13) 0.0223(5) Uani 1 1 d . . . . .
C17 C 0.8255(2) 0.29509(19) 0.69982(16) 0.0344(6) Uani 1 1 d . . . . .
C18 C 0.6051(2) 0.20989(17) 0.67749(15) 0.0319(6) Uani 1 1 d . . . . .
C19 C 0.6827(3) -0.01436(16) 0.58965(16) 0.0324(6) Uani 1 1 d . . . . .
C20 C 1.0182(3) -0.0854(2) 0.31760(19) 0.0432(7) Uani 1 1 d . . . . .
H1 H 0.8233(19) 0.2573(15) 0.4522(14) 0.019(6) Uiso 1 1 d . . . . .
H2 H 0.929(2) 0.2534(15) 0.5749(14) 0.023(6) Uiso 1 1 d . . . . .
H4 H 0.630(2) 0.3188(18) 0.6271(16) 0.038(7) Uiso 1 1 d . . . . .
H5A H 0.616(2) 0.2946(15) 0.5025(14) 0.023(6) Uiso 1 1 d . . . . .
H5B H 0.544(2) 0.2213(15) 0.5313(13) 0.022(6) Uiso 1 1 d . . . . .
H11A H 0.780(2) -0.1229(19) 0.3915(15) 0.041(8) Uiso 1 1 d . . . . .
H11B H 0.830(2) -0.0453(16) 0.4369(15) 0.028(7) Uiso 1 1 d . . . . .
H12A H 0.784(2) 0.0316(17) 0.3125(14) 0.028(7) Uiso 1 1 d . . . . .
H12B H 0.801(2) -0.0556(19) 0.2748(18) 0.047(8) Uiso 1 1 d . . . . .
H13 H 0.964(2) 0.0236(16) 0.2707(16) 0.031(7) Uiso 1 1 d . . . . .
H15 H 0.893(2) 0.1523(17) 0.3490(16) 0.035(7) Uiso 1 1 d . . . . .
H16 H 0.922(2) 0.1125(17) 0.5062(16) 0.034(7) Uiso 1 1 d . . . . .
H17A H 0.783(2) 0.3420(18) 0.7192(16) 0.037(7) Uiso 1 1 d . . . . .
H17B H 0.818(2) 0.2530(19) 0.7381(17) 0.042(8) Uiso 1 1 d . . . . .
H17C H 0.908(3) 0.3069(17) 0.6981(16) 0.041(8) Uiso 1 1 d . . . . .
H18A H 0.633(2) 0.1551(18) 0.6733(16) 0.036(7) Uiso 1 1 d . . . . .
H18B H 0.523(2) 0.2069(17) 0.6688(15) 0.038(8) Uiso 1 1 d . . . . .
H18C H 0.616(2) 0.2319(18) 0.7303(17) 0.040(8) Uiso 1 1 d . . . . .
H19A H 0.729(3) -0.049(2) 0.5611(18) 0.053(10) Uiso 1 1 d . . . . .
H19B H 0.609(3) -0.0242(19) 0.5743(17) 0.047(9) Uiso 1 1 d . . . . .
H19C H 0.696(2) -0.0193(18) 0.6440(19) 0.045(8) Uiso 1 1 d . . . . .
H20A H 1.094(3) -0.0725(19) 0.3235(18) 0.051(9) Uiso 1 1 d . . . . .
H20B H 1.010(3) -0.1118(19) 0.2682(19) 0.055(9) Uiso 1 1 d . . . . .
H20C H 0.994(3) -0.125(2) 0.363(2) 0.062(10) Uiso 1 1 d . . . . .

loop_
_atom_site_aniso_label
_atom_site_aniso_U_11
_atom_site_aniso_U_22
_atom_site_aniso_U_33
_atom_site_aniso_U_23
_atom_site_aniso_U_13
_atom_site_aniso_U_12
O1 0.0304(9) 0.0223(8) 0.0269(9) 0.0029(7) -0.0026(7) -0.0015(7)
O2 0.0264(8) 0.0263(9) 0.0259(8) 0.0024(7) -0.0041(7) 0.0032(7)
O3 0.0356(10) 0.0451(11) 0.0300(10) -0.0025(8) -0.0121(8) -0.0003(8)
O4 0.0331(11) 0.0397(12) 0.0767(15) -0.0170(11) 0.0039(10) -0.0168(9)
O5 0.0238(8) 0.0320(10) 0.0335(9) -0.0049(8) -0.0047(7) 0.0029(7)
C1 0.0219(11) 0.0176(11) 0.0269(12) 0.0028(10) 0.0019(9) 0.0004(9)
C2 0.0196(11) 0.0206(11) 0.0298(12) -0.0004(10) -0.0004(9) -0.0015(9)
C3 0.0251(11) 0.0191(11) 0.0271(12) 0.0004(9) -0.0002(9) -0.0008(9)
C4 0.0229(11) 0.0217(12) 0.0316(13) -0.0018(10) 0.0036(9) 0.0037(9)
C5 0.0204(11) 0.0259(12) 0.0276(12) 0.0024(10) -0.0009(9) 0.0048(10)
C6 0.0214(11) 0.0228(11) 0.0224(11) 0.0028(9) -0.0037(9) 0.0025(9)
C7 0.0140(10) 0.0260(12) 0.0266(12) 0.0006(10) -0.0003(9) 0.0023(9)
C8 0.0188(11) 0.0294(13) 0.0255(12) 0.0001(10) -0.0012(9) -0.0035(9)
C9 0.0196(11) 0.0314(13) 0.0304(13) -0.0026(11) -0.0009(9) -0.0015(9)
C10 0.0291(13) 0.0276(13) 0.0267(12) -0.0022(10) -0.0013(10) -0.0067(10)
C11 0.0303(13) 0.0237(13) 0.0343(14) 0.0005(11) -0.0022(11) -0.0043(10)
C12 0.0271(13) 0.0323(13) 0.0254(12) -0.0047(11) -0.0053(10) 0.0010(11)
C13 0.0267(12) 0.0318(13) 0.0228(12) -0.0046(11) -0.0003(10) 0.0013(10)
C14 0.0183(10) 0.0274(12) 0.0251(11) 0.0019(10) 0.0029(9) -0.0018(9)
C15 0.0237(11) 0.0213(12) 0.0249(12) 0.0025(10) -0.0014(9) -0.0013(9)
C16 0.0174(10) 0.0223(11) 0.0272(12) 0.0004(10) -0.0018(9) -0.0016(9)
C17 0.0315(14) 0.0385(15) 0.0333(15) -0.0086(13) -0.0012(11) 0.0002(12)
C18 0.0318(14) 0.0352(15) 0.0286(13) 0.0010(12) 0.0056(11) -0.0030(12)
C19 0.0381(15) 0.0267(14) 0.0324(15) 0.0065(12) 0.0010(12) -0.0034(11)
C20 0.0346(15) 0.0461(18) 0.0489(18) -0.0224(16) -0.0102(14) 0.0104(13)

loop_
_atom_type_symbol
_atom_type_description
_atom_type_scat_dispersion_real
_atom_type_scat_dispersion_imag
_atom_type_scat_source
C C 0.0033 0.0016 'International Tables Vol C Tables 4.2.6.8 and 6.1.1.4'
H H 0.0000 0.0000 'International Tables Vol C Tables 4.2.6.8 and 6.1.1.4'
O O 0.0106 0.0060 'International Tables Vol C Tables 4.2.6.8 and 6.1.1.4'

loop_
_geom_angle_atom_site_label_1
_geom_angle_atom_site_label_2
_geom_angle_atom_site_label_3
_geom_angle
_geom_angle_site_symmetry_1
_geom_angle_site_symmetry_3
_geom_angle_publ_flag
C7 O1 C19 117.36(19) . . ?
C9 O2 C6 110.47(17) . . ?
C2 C1 C16 110.11(19) . . ?
C2 C1 C6 112.29(18) . . ?
C16 C1 C6 110.69(19) . . ?
C3 C2 C1 126.5(2) . . ?
C2 C3 C17 121.2(2) . . ?
C2 C3 C4 122.6(2) . . ?
C17 C3 C4 116.2(2) . . ?
C3 C4 C18 112.7(2) . . ?
C3 C4 C5 112.53(19) . . ?
C18 C4 C5 113.9(2) . . ?
C6 C5 C4 117.36(18) . . ?
O2 C6 C7 101.70(17) . . ?
O2 C6 C5 106.52(17) . . ?
C7 C6 C5 117.41(19) . . ?
O2 C6 C1 107.10(17) . . ?
C7 C6 C1 111.66(18) . . ?
C5 C6 C1 111.36(19) . . ?
O1 C7 C8 132.4(2) . . ?
O1 C7 C6 116.23(19) . . ?
C8 C7 C6 111.3(2) . . ?
C7 C8 C9 106.7(2) . . ?
C7 C8 C10 132.1(2) . . ?
C9 C8 C10 120.2(2) . . ?
O3 C9 O2 120.9(2) . . ?
O3 C9 C8 129.6(2) . . ?
O2 C9 C8 109.4(2) . . ?
O4 C10 C8 122.8(2) . . ?
O4 C10 C11 123.1(2) . . ?
C8 C10 C11 114.1(2) . . ?
C10 C11 C12 112.1(2) . . ?
C13 C12 C11 114.3(2) . . ?
C14 C13 C20 111.8(2) . . ?
C14 C13 C12 110.33(19) . . ?
C20 C13 C12 114.1(2) . . ?
O5 C14 C15 120.3(2) . . ?
O5 C14 C13 122.0(2) . . ?
C15 C14 C13 117.58(19) . . ?
C16 C15 C14 118.9(2) . . ?
C15 C16 C1 126.7(2) . . ?

loop_
_geom_bond_atom_site_label_1
_geom_bond_atom_site_label_2
_geom_bond_distance
_geom_bond_site_symmetry_2
_geom_bond_publ_flag
O1 C7 1.327(3) . ?
O1 C19 1.452(3) . ?
O2 C9 1.370(3) . ?
O2 C6 1.459(3) . ?
O3 C9 1.211(3) . ?
O4 C10 1.204(3) . ?
O5 C14 1.223(3) . ?
C1 C2 1.508(3) . ?
C1 C16 1.514(3) . ?
C1 C6 1.562(3) . ?
C2 C3 1.329(3) . ?
C3 C17 1.509(3) . ?
C3 C4 1.511(3) . ?
C4 C18 1.525(3) . ?
C4 C5 1.543(3) . ?
C5 C6 1.523(3) . ?
C6 C7 1.516(3) . ?
C7 C8 1.349(3) . ?
C8 C9 1.463(3) . ?
C8 C10 1.510(3) . ?
C10 C11 1.523(3) . ?
C11 C12 1.548(4) . ?
C12 C13 1.547(3) . ?
C13 C14 1.516(3) . ?
C13 C20 1.517(4) . ?
C14 C15 1.493(3) . ?
C15 C16 1.320(3) . ?
